data_2019677
loop_
_publ_author_name
'Hori, Akiko'
'Nakajima, Kyosuke'
'Yuge, Hidetaka'

_publ_section_title
;
 Three <i>p</i>-xylene-solvated pseudopolymorphs of
 bis[1,3-bis(pentafluorophenyl)propane-1,3-dionato]copper(II)
;
_journal_coeditor_code SK3552
_journal_issue 10
_journal_name_full 'Acta Crystallographica Section C'
_journal_page_first 960
_journal_page_last 964
_journal_paper_doi 10.1107/S2053229614020294
_journal_volume 70
_journal_year 2014
_chemical_formula_iupac '[Cu (C15 H F10 O2)2], 2C8 H10'
_chemical_formula_moiety 'C30 H2 Cu F20 O4, 2(C8 H10)'
_chemical_formula_sum 'C46 H22 Cu F20 O4'
_chemical_formula_weight 1082.19
_chemical_name_systematic
'Bis[1,3-bis(pentafluorophenyl)propane-1,3-dionato-\k^2^<i>O</i>,<i>O</i>']copper(II) <i>p</i>-xylene disolvate'
_space_group_crystal_system triclinic
_space_group_IT_number 2
_space_group_name_Hall '-P 1'
_space_group_name_H-M_alt 'P -1'
_symmetry_space_group_name_Hall '-P 1'
_symmetry_space_group_name_H-M 'P -1'
_atom_sites_solution_hydrogens geom
_atom_sites_solution_primary direct
_cell_angle_alpha 90.7758(5)
_cell_angle_beta 99.1187(5)
_cell_angle_gamma 105.8474(5)
_cell_formula_units_Z 1
_cell_length_a 7.5688(4)
_cell_length_b 11.8976(6)
_cell_length_c 12.2578(6)
_cell_measurement_reflns_used 8584
_cell_measurement_temperature 120
_cell_measurement_theta_max 27.9393
_cell_measurement_theta_min 2.3792
_cell_volume 1046.57(9)
_computing_cell_refinement 'SAINT (Bruker, 2013)'
_computing_data_collection 'APEX2 (Bruker, 2013)'
_computing_data_reduction 'SAINT (Bruker, 2013)'
_computing_molecular_graphics 'SHELXTL (Sheldrick, 2008)'
_computing_publication_material '<i>Generate Report</i> (Bruker, 2013)'
_computing_structure_refinement 'SHELXL2013 (Sheldrick, 2013)'
_computing_structure_solution 'SHELXS97 (Sheldrick, 2008)'
_diffrn_ambient_temperature 120
_diffrn_detector_area_resol_mean 8.3333
_diffrn_measured_fraction_theta_full 0.996
_diffrn_measured_fraction_theta_max 0.983
_diffrn_measurement_device_type 'Bruker D8 goniometer'
_diffrn_measurement_method 'omega scans'
_diffrn_radiation_type MoK\a
_diffrn_radiation_wavelength 0.71073
_diffrn_reflns_av_R_equivalents 0.0181
_diffrn_reflns_limit_h_max 9
_diffrn_reflns_limit_h_min -9
_diffrn_reflns_limit_k_max 15
_diffrn_reflns_limit_k_min -15
_diffrn_reflns_limit_l_max 15
_diffrn_reflns_limit_l_min -15
_diffrn_reflns_number 12038
_diffrn_reflns_theta_full 25.242
_diffrn_reflns_theta_max 27.485
_diffrn_reflns_theta_min 2.379
_exptl_absorpt_coefficient_mu 0.658
_exptl_absorpt_correction_T_max 0.88
_exptl_absorpt_correction_T_min 0.81
_exptl_absorpt_correction_type multi-scan
_exptl_absorpt_process_details '(SADABS; Bruker, 2013)'
_exptl_crystal_colour green
_exptl_crystal_density_diffrn 1.717
_exptl_crystal_density_method 'not measured'
_exptl_crystal_description prismatic
_exptl_crystal_F_000 539
_exptl_crystal_size_max 0.400
_exptl_crystal_size_mid 0.400
_exptl_crystal_size_min 0.200
_refine_diff_density_max 0.345
_refine_diff_density_min -0.497
_refine_ls_extinction_method none
_refine_ls_goodness_of_fit_ref 1.026
_refine_ls_hydrogen_treatment constr
_refine_ls_matrix_type full
_refine_ls_number_parameters 324
_refine_ls_number_reflns 4714
_refine_ls_number_restraints 0
_refine_ls_restrained_S_all 1.026
_refine_ls_R_factor_all 0.0275
_refine_ls_R_factor_gt 0.0265
_refine_ls_shift/su_max 0.000
_refine_ls_shift/su_mean 0.000
_refine_ls_structure_factor_coef Fsqd
_refine_ls_weighting_details 'w=1/[\s^2^(Fo^2^)+(0.0387P)^2^+0.5676P] where P=(Fo^2^+2Fc^2^)/3'
_refine_ls_weighting_scheme calc
_refine_ls_wR_factor_gt 0.0735
_refine_ls_wR_factor_ref 0.0741
_reflns_number_gt 4520
_reflns_number_total 4714
_reflns_threshold_expression I>2\s(I)
_cod_data_source_file sk3552sup1.cif
_cod_data_source_block II
_cod_depositor_comments 'Adding full bibliography for 2019676--2019678.cif.'
_cod_database_code 2019677
_cod_database_fobs_code 2019677
_shelx_space_group_comment
;
The symmetry employed for this shelxl refinement is uniquely defined
by the following loop, which should always be used as a source of
symmetry information in preference to the above space-group names.
They are only intended as comments.
;
_shelx_estimated_absorpt_t_min 0.779
_shelx_estimated_absorpt_t_max 0.880

loop_
_space_group_symop_operation_xyz
'x, y, z'
'-x, -y, -z'

loop_
_atom_site_type_symbol
_atom_site_label
_atom_site_fract_x
_atom_site_fract_y
_atom_site_fract_z
_atom_site_U_iso_or_equiv
_atom_site_adp_type
_atom_site_calc_flag
_atom_site_occupancy
Cu Cu1 0.0000 0.5000 0.5000 0.01409(7) Uani d 1
O O1 0.14839(13) 0.63204(8) 0.59651(8) 0.01741(19) Uani d 1
O O2 0.15820(13) 0.53465(8) 0.39122(8) 0.01758(19) Uani d 1
C C1 0.46491(18) 0.77779(12) 0.77070(11) 0.0174(3) Uani d 1
C C2 0.54627(19) 0.86513(13) 0.85354(11) 0.0212(3) Uani d 1
C C3 0.5452(2) 0.97902(13) 0.83293(12) 0.0242(3) Uani d 1
C C4 0.4664(2) 1.00451(12) 0.73052(13) 0.0236(3) Uani d 1
C C5 0.38986(19) 0.91660(12) 0.64841(11) 0.0195(3) Uani d 1
C C6 0.38537(17) 0.80111(11) 0.66666(11) 0.0153(2) Uani d 1
C C7 0.29598(17) 0.70464(11) 0.57786(10) 0.0149(2) Uani d 1
C C8 0.38151(18) 0.70311(12) 0.48517(11) 0.0180(3) Uani d 1
H H8 0.4935 0.7619 0.4809 0.022 Uiso calc 1
C C9 0.30682(17) 0.61753(11) 0.39874(10) 0.0145(2) Uani d 1
C C10 0.40891(17) 0.61937(11) 0.30254(10) 0.0147(2) Uani d 1
C C11 0.32911(18) 0.63661(12) 0.19637(11) 0.0180(3) Uani d 1
C C12 0.4171(2) 0.63262(13) 0.10641(11) 0.0214(3) Uani d 1
C C13 0.5881(2) 0.60970(12) 0.12160(12) 0.0218(3) Uani d 1
C C14 0.67085(19) 0.59151(12) 0.22611(12) 0.0206(3) Uani d 1
C C15 0.58144(18) 0.59794(11) 0.31516(11) 0.0176(3) Uani d 1
C C16 0.9590(2) 0.78907(15) 0.79456(13) 0.0273(3) Uani d 1
C C17 1.0335(2) 0.88873(18) 0.86553(14) 0.0356(4) Uani d 1
H H17 1.0787 0.8807 0.9410 0.043 Uiso calc 1
C C18 1.0431(2) 0.99955(17) 0.82876(16) 0.0387(4) Uani d 1
H H18 1.0948 1.0658 0.8795 0.046 Uiso calc 1
C C19 0.9785(2) 1.01581(15) 0.71881(15) 0.0327(4) Uani d 1
C C20 0.9046(2) 0.91619(14) 0.64705(14) 0.0288(3) Uani d 1
H H20 0.8600 0.9244 0.5715 0.035 Uiso calc 1
C C21 0.8949(2) 0.80516(14) 0.68419(13) 0.0267(3) Uani d 1
H H21 0.8436 0.7388 0.6335 0.032 Uiso calc 1
C C22 0.9465(3) 0.66842(17) 0.83434(15) 0.0361(4) Uani d 1
H H22A 0.9982 0.6744 0.9134 0.054 Uiso calc 1
H H22B 1.0174 0.6305 0.7930 0.054 Uiso calc 1
H H22C 0.8157 0.6218 0.8225 0.054 Uiso calc 1
C C23 0.9901(3) 1.13618(17) 0.6788(2) 0.0502(5) Uani d 1
H H23A 1.0317 1.1937 0.7421 0.075 Uiso calc 1
H H23B 0.8670 1.1385 0.6411 0.075 Uiso calc 1
H H23C 1.0790 1.1547 0.6272 0.075 Uiso calc 1
F F1 0.46985(13) 0.66826(7) 0.79131(7) 0.02477(18) Uani d 1
F F2 0.62668(13) 0.84124(9) 0.95225(7) 0.0312(2) Uani d 1
F F3 0.62127(15) 1.06451(8) 0.91226(8) 0.0365(2) Uani d 1
F F4 0.46457(16) 1.11511(8) 0.71103(9) 0.0378(2) Uani d 1
F F5 0.31611(14) 0.94499(8) 0.54917(7) 0.0292(2) Uani d 1
F F6 0.16467(12) 0.66027(9) 0.17904(7) 0.0288(2) Uani d 1
F F7 0.33637(14) 0.64936(10) 0.00542(7) 0.0345(2) Uani d 1
F F8 0.67395(14) 0.60468(9) 0.03515(8) 0.0328(2) Uani d 1
F F9 0.83453(12) 0.56737(9) 0.24119(8) 0.0317(2) Uani d 1
F F10 0.66593(12) 0.58023(8) 0.41631(7) 0.0274(2) Uani d 1

loop_
_atom_site_aniso_label
_atom_site_aniso_U_11
_atom_site_aniso_U_22
_atom_site_aniso_U_33
_atom_site_aniso_U_12
_atom_site_aniso_U_13
_atom_site_aniso_U_23
Cu1 0.01255(11) 0.01641(11) 0.01096(11) -0.00086(8) 0.00396(8) -0.00205(8)
O1 0.0162(4) 0.0189(4) 0.0145(4) -0.0011(4) 0.0057(3) -0.0031(4)
O2 0.0154(4) 0.0209(5) 0.0136(4) -0.0010(4) 0.0046(3) -0.0017(4)
C1 0.0175(6) 0.0170(6) 0.0171(6) 0.0032(5) 0.0041(5) 0.0003(5)
C2 0.0196(6) 0.0263(7) 0.0147(6) 0.0028(5) 0.0009(5) -0.0024(5)
C3 0.0239(7) 0.0212(7) 0.0219(7) -0.0017(5) 0.0025(6) -0.0099(5)
C4 0.0277(7) 0.0141(6) 0.0275(7) 0.0028(5) 0.0062(6) -0.0011(5)
C5 0.0205(6) 0.0190(6) 0.0178(6) 0.0035(5) 0.0028(5) 0.0019(5)
C6 0.0135(6) 0.0160(6) 0.0149(6) 0.0006(5) 0.0045(5) -0.0018(5)
C7 0.0150(6) 0.0148(6) 0.0138(6) 0.0033(5) 0.0009(5) -0.0001(5)
C8 0.0162(6) 0.0181(6) 0.0169(6) -0.0015(5) 0.0058(5) -0.0009(5)
C9 0.0145(6) 0.0172(6) 0.0128(6) 0.0047(5) 0.0040(4) 0.0026(5)
C10 0.0148(6) 0.0134(6) 0.0146(6) 0.0003(4) 0.0053(5) -0.0004(4)
C11 0.0149(6) 0.0214(6) 0.0169(6) 0.0026(5) 0.0048(5) 0.0004(5)
C12 0.0230(7) 0.0261(7) 0.0132(6) 0.0024(5) 0.0049(5) 0.0009(5)
C13 0.0251(7) 0.0220(7) 0.0196(7) 0.0031(5) 0.0139(5) -0.0011(5)
C14 0.0172(6) 0.0192(6) 0.0278(7) 0.0054(5) 0.0106(5) 0.0028(5)
C15 0.0184(6) 0.0170(6) 0.0172(6) 0.0036(5) 0.0048(5) 0.0032(5)
C16 0.0190(7) 0.0402(9) 0.0247(7) 0.0116(6) 0.0039(6) -0.0028(6)
C17 0.0279(8) 0.0535(11) 0.0227(8) 0.0113(7) -0.0025(6) -0.0076(7)
C18 0.0294(8) 0.0424(10) 0.0376(9) 0.0055(7) -0.0044(7) -0.0210(8)
C19 0.0225(7) 0.0322(8) 0.0404(9) 0.0070(6) -0.0010(7) -0.0085(7)
C20 0.0253(7) 0.0345(8) 0.0258(8) 0.0109(6) -0.0016(6) -0.0044(6)
C21 0.0244(7) 0.0320(8) 0.0235(7) 0.0098(6) 0.0004(6) -0.0081(6)
C22 0.0369(9) 0.0466(10) 0.0282(8) 0.0173(8) 0.0060(7) 0.0047(7)
C23 0.0481(11) 0.0311(9) 0.0640(14) 0.0086(8) -0.0074(10) -0.0082(9)
F1 0.0342(5) 0.0189(4) 0.0204(4) 0.0082(3) 0.0006(3) 0.0019(3)
F2 0.0349(5) 0.0371(5) 0.0156(4) 0.0060(4) -0.0057(4) -0.0024(4)
F3 0.0438(6) 0.0272(5) 0.0288(5) -0.0014(4) -0.0011(4) -0.0156(4)
F4 0.0563(6) 0.0137(4) 0.0402(6) 0.0064(4) 0.0051(5) -0.0010(4)
F5 0.0399(5) 0.0241(4) 0.0216(4) 0.0093(4) -0.0018(4) 0.0048(3)
F6 0.0181(4) 0.0506(6) 0.0211(4) 0.0140(4) 0.0049(3) 0.0077(4)
F7 0.0328(5) 0.0578(6) 0.0127(4) 0.0112(5) 0.0057(4) 0.0060(4)
F8 0.0363(5) 0.0422(5) 0.0258(5) 0.0111(4) 0.0221(4) 0.0008(4)
F9 0.0226(4) 0.0392(5) 0.0417(5) 0.0165(4) 0.0156(4) 0.0092(4)
F10 0.0237(4) 0.0414(5) 0.0208(4) 0.0149(4) 0.0039(3) 0.0087(4)

loop_
_atom_type_symbol
_atom_type_description
_atom_type_scat_dispersion_real
_atom_type_scat_dispersion_imag
_atom_type_scat_source
C C 0.0033 0.0016 'International Tables Vol C Tables 4.2.6.8 and 6.1.1.4'
H H 0.0000 0.0000 'International Tables Vol C Tables 4.2.6.8 and 6.1.1.4'
O O 0.0106 0.0060 'International Tables Vol C Tables 4.2.6.8 and 6.1.1.4'
F F 0.0171 0.0103 'International Tables Vol C Tables 4.2.6.8 and 6.1.1.4'
Cu Cu 0.3201 1.2651 'International Tables Vol C Tables 4.2.6.8 and 6.1.1.4'

loop_
_geom_angle_atom_site_label_1
_geom_angle_atom_site_label_2
_geom_angle_atom_site_label_3
_geom_angle_site_symmetry_1
_geom_angle_site_symmetry_3
_geom_angle
O2 Cu1 O2 2_566 . 180.0
O2 Cu1 O1 2_566 . 87.02(4)
O2 Cu1 O1 . . 92.98(4)
O2 Cu1 O1 2_566 2_566 92.98(4)
O2 Cu1 O1 . 2_566 87.02(4)
O1 Cu1 O1 . 2_566 180.00(6)
C7 O1 Cu1 . . 125.65(8)
C9 O2 Cu1 . . 125.98(8)
F1 C1 C2 . . 118.42(12)
F1 C1 C6 . . 119.50(12)
C2 C1 C6 . . 122.04(13)
F2 C2 C1 . . 121.07(13)
F2 C2 C3 . . 119.80(13)
C1 C2 C3 . . 119.13(13)
F3 C3 C4 . . 119.91(14)
F3 C3 C2 . . 120.08(14)
C4 C3 C2 . . 120.01(13)
F4 C4 C3 . . 119.84(13)
F4 C4 C5 . . 120.26(13)
C3 C4 C5 . . 119.90(13)
F5 C5 C4 . . 118.22(12)
F5 C5 C6 . . 120.08(12)
C4 C5 C6 . . 121.69(13)
C1 C6 C5 . . 117.20(12)
C1 C6 C7 . . 121.24(12)
C5 C6 C7 . . 121.55(12)
O1 C7 C8 . . 126.72(12)
O1 C7 C6 . . 115.16(11)
C8 C7 C6 . . 118.12(11)
C9 C8 C7 . . 121.75(12)
C9 C8 H8 . . 119.1
C7 C8 H8 . . 119.1
O2 C9 C8 . . 126.86(12)
O2 C9 C10 . . 114.19(11)
C8 C9 C10 . . 118.94(11)
C15 C10 C11 . . 117.23(12)
C15 C10 C9 . . 121.49(12)
C11 C10 C9 . . 121.20(12)
F6 C11 C12 . . 117.99(12)
F6 C11 C10 . . 120.15(12)
C12 C11 C10 . . 121.84(13)
F7 C12 C13 . . 120.17(12)
F7 C12 C11 . . 120.33(13)
C13 C12 C11 . . 119.49(13)
F8 C13 C12 . . 120.08(13)
F8 C13 C14 . . 119.82(13)
C12 C13 C14 . . 120.10(12)
F9 C14 C13 . . 120.47(13)
F9 C14 C15 . . 120.21(13)
C13 C14 C15 . . 119.32(13)
F10 C15 C10 . . 119.99(12)
F10 C15 C14 . . 118.00(12)
C10 C15 C14 . . 122.00(13)
C17 C16 C21 . . 117.23(16)
C17 C16 C22 . . 121.75(15)
C21 C16 C22 . . 121.02(15)
C18 C17 C16 . . 121.55(16)
C18 C17 H17 . . 119.2
C16 C17 H17 . . 119.2
C17 C18 C19 . . 121.34(16)
C17 C18 H18 . . 119.3
C19 C18 H18 . . 119.3
C18 C19 C20 . . 117.39(16)
C18 C19 C23 . . 121.31(16)
C20 C19 C23 . . 121.31(17)
C21 C20 C19 . . 121.14(16)
C21 C20 H20 . . 119.4
C19 C20 H20 . . 119.4
C20 C21 C16 . . 121.36(15)
C20 C21 H21 . . 119.3
C16 C21 H21 . . 119.3
C16 C22 H22A . . 109.5
C16 C22 H22B . . 109.5
H22A C22 H22B . . 109.5
C16 C22 H22C . . 109.5
H22A C22 H22C . . 109.5
H22B C22 H22C . . 109.5
C19 C23 H23A . . 109.5
C19 C23 H23B . . 109.5
H23A C23 H23B . . 109.5
C19 C23 H23C . . 109.5
H23A C23 H23C . . 109.5
H23B C23 H23C . . 109.5

loop_
_geom_bond_atom_site_label_1
_geom_bond_atom_site_label_2
_geom_bond_site_symmetry_2
_geom_bond_distance
Cu1 O2 2_566 1.9061(9)
Cu1 O2 . 1.9061(9)
Cu1 O1 . 1.9219(9)
Cu1 O1 2_566 1.9219(9)
O1 C7 . 1.2671(16)
O2 C9 . 1.2670(16)
C1 F1 . 1.3401(15)
C1 C2 . 1.3834(19)
C1 C6 . 1.3868(19)
C2 F2 . 1.3363(16)
C2 C3 . 1.384(2)
C3 F3 . 1.3370(16)
C3 C4 . 1.377(2)
C4 F4 . 1.3440(16)
C4 C5 . 1.378(2)
C5 F5 . 1.3433(16)
C5 C6 . 1.3872(19)
C6 C7 . 1.5061(17)
C7 C8 . 1.3962(18)
C8 C9 . 1.3947(18)
C8 H8 . 0.9500
C9 C10 . 1.5061(17)
C10 C15 . 1.3832(18)
C10 C11 . 1.3878(18)
C11 F6 . 1.3351(16)
C11 C12 . 1.3821(19)
C12 F7 . 1.3337(16)
C12 C13 . 1.379(2)
C13 F8 . 1.3365(15)
C13 C14 . 1.381(2)
C14 F9 . 1.3322(16)
C14 C15 . 1.3840(19)
C15 F10 . 1.3491(16)
C16 C17 . 1.390(2)
C16 C21 . 1.397(2)
C16 C22 . 1.506(2)
C17 C18 . 1.386(3)
C17 H17 . 0.9500
C18 C19 . 1.394(3)
C18 H18 . 0.9500
C19 C20 . 1.395(2)
C19 C23 . 1.504(3)
C20 C21 . 1.390(2)
C20 H20 . 0.9500
C21 H21 . 0.9500
C22 H22A . 0.9800
C22 H22B . 0.9800
C22 H22C . 0.9800
C23 H23A . 0.9800
C23 H23B . 0.9800
C23 H23C . 0.9800

loop_
_geom_torsion_atom_site_label_1
_geom_torsion_atom_site_label_2
_geom_torsion_atom_site_label_3
_geom_torsion_atom_site_label_4
_geom_torsion
F1 C1 C2 F2 -0.6(2)
C6 C1 C2 F2 -178.13(12)
F1 C1 C2 C3 178.87(12)
C6 C1 C2 C3 1.3(2)
F2 C2 C3 F3 -1.3(2)
C1 C2 C3 F3 179.25(13)
F2 C2 C3 C4 178.48(13)
C1 C2 C3 C4 -1.0(2)
F3 C3 C4 F4 -0.7(2)
C2 C3 C4 F4 179.55(13)
F3 C3 C4 C5 179.31(13)
C2 C3 C4 C5 -0.5(2)
F4 C4 C5 F5 0.7(2)
C3 C4 C5 F5 -179.26(13)
F4 C4 C5 C6 -178.37(13)
C3 C4 C5 C6 1.7(2)
F1 C1 C6 C5 -177.72(12)
C2 C1 C6 C5 -0.2(2)
F1 C1 C6 C7 2.99(19)
C2 C1 C6 C7 -179.46(12)
F5 C5 C6 C1 179.62(12)
C4 C5 C6 C1 -1.3(2)
F5 C5 C6 C7 -1.10(19)
C4 C5 C6 C7 177.97(13)
Cu1 O1 C7 C8 -0.77(19)
Cu1 O1 C7 C6 179.54(8)
C1 C6 C7 O1 67.37(16)
C5 C6 C7 O1 -111.89(14)
C1 C6 C7 C8 -112.35(15)
C5 C6 C7 C8 68.39(17)
O1 C7 C8 C9 1.0(2)
C6 C7 C8 C9 -179.35(12)
Cu1 O2 C9 C8 -2.86(19)
Cu1 O2 C9 C10 176.67(8)
C7 C8 C9 O2 1.0(2)
C7 C8 C9 C10 -178.49(12)
O2 C9 C10 C15 -113.10(14)
C8 C9 C10 C15 66.47(17)
O2 C9 C10 C11 63.47(16)
C8 C9 C10 C11 -116.96(14)
C15 C10 C11 F6 -178.50(12)
C9 C10 C11 F6 4.78(19)
C15 C10 C11 C12 0.1(2)
C9 C10 C11 C12 -176.66(12)
F6 C11 C12 F7 -1.5(2)
C10 C11 C12 F7 179.88(13)
F6 C11 C12 C13 179.28(13)
C10 C11 C12 C13 0.7(2)
F7 C12 C13 F8 0.3(2)
C11 C12 C13 F8 179.47(13)
F7 C12 C13 C14 -179.51(13)
C11 C12 C13 C14 -0.3(2)
F8 C13 C14 F9 -0.9(2)
C12 C13 C14 F9 178.85(13)
F8 C13 C14 C15 179.44(12)
C12 C13 C14 C15 -0.8(2)
C11 C10 C15 F10 -179.86(12)
C9 C10 C15 F10 -3.15(19)
C11 C10 C15 C14 -1.19(19)
C9 C10 C15 C14 175.52(12)
F9 C14 C15 F10 0.63(19)
C13 C14 C15 F10 -179.75(12)
F9 C14 C15 C10 -178.06(12)
C13 C14 C15 C10 1.6(2)
C21 C16 C17 C18 0.3(2)
C22 C16 C17 C18 -179.39(16)
C16 C17 C18 C19 0.0(3)
C17 C18 C19 C20 -0.3(3)
C17 C18 C19 C23 -179.65(18)
C18 C19 C20 C21 0.4(2)
C23 C19 C20 C21 179.72(17)
C19 C20 C21 C16 -0.1(2)
C17 C16 C21 C20 -0.2(2)
C22 C16 C21 C20 179.45(15)
